data_2243087
loop_
_publ_author_name
'Kubono, Koji'
'Matsumoto, Taisuke'
'Taneda, Masatsugu'

_publ_section_title
;
 Crystal structure of
 4-bromo-<i>N</i>-[(3,6-di-<i>tert</i>-butyl-9<i>H</i>-carbazol-1-yl)methylidene]aniline
;
_journal_coeditor_code IS5522
_journal_issue 10
_journal_name_full 'Acta Crystallographica Section E'
_journal_page_first 1429
_journal_page_last 1431
_journal_paper_doi 10.1107/S2056989019012374
_journal_volume 75
_journal_year 2019
_chemical_formula_iupac 'C27 H29 Br N2'
_chemical_formula_moiety 'C27 H29 Br N2'
_chemical_formula_sum 'C27 H29 Br N2'
_chemical_formula_weight 461.42
_chemical_name_systematic 4-Bromo-<i>N</i>-[(3,6-di-<i>tert</i>-butyl-9<i>H</i>-carbazol-1-yl)methylidene]aniline
_space_group_crystal_system monoclinic
_space_group_IT_number 14
_space_group_name_Hall '-P 2ybc'
_space_group_name_H-M_alt 'P 1 21/c 1'
_symmetry_space_group_name_Hall '-P 2ybc'
_symmetry_space_group_name_H-M 'P 1 21/c 1'
_atom_sites_solution_hydrogens geom
_atom_sites_solution_primary direct
_atom_sites_solution_secondary difmap
_cell_angle_alpha 90.0000
_cell_angle_beta 108.334(6)
_cell_angle_gamma 90.0000
_cell_formula_units_Z 4
_cell_length_a 9.9949(5)
_cell_length_b 23.5460(10)
_cell_length_c 10.2919(6)
_cell_measurement_reflns_used 8890
_cell_measurement_temperature 123
_cell_measurement_theta_max 30.25
_cell_measurement_theta_min 2.29
_cell_volume 2299.1(2)
_computing_cell_refinement
;
CrysAlis PRO (Rigaku OD, 2018)
;
_computing_data_collection
;
CrysAlis PRO (Rigaku OD, 2018)
;
_computing_data_reduction
;
CrysAlis PRO (Rigaku OD, 2018)
;
_computing_molecular_graphics
;
PLATON (Spek, 2009)
;
_computing_publication_material
;
CrystalStructure (Rigaku, 2016)
;
_computing_structure_refinement
;
SHELXL2014 (Sheldrick, 2015)
;
_computing_structure_solution
;
SIR92 (Altomare <i>et al.</i>,  1993)
;
_diffrn_ambient_temperature 123
_diffrn_detector 'Rigaku HyPix-6000 area detector'
_diffrn_detector_area_resol_mean 10.0
_diffrn_measured_fraction_theta_full 0.999
_diffrn_measured_fraction_theta_max 0.999
_diffrn_measurement_device 'three-circle diffractometer'
_diffrn_measurement_device_type 'Rigaku AFC HyPix-6000'
_diffrn_measurement_method '\w scans'
_diffrn_radiation_monochromator 'multi-layer mirror optics'
_diffrn_radiation_probe x-ray
_diffrn_radiation_type 'Mo K\a'
_diffrn_radiation_wavelength 0.71075
_diffrn_reflns_av_R_equivalents 0.0254
_diffrn_reflns_limit_h_max 12
_diffrn_reflns_limit_h_min -10
_diffrn_reflns_limit_k_max 30
_diffrn_reflns_limit_k_min -26
_diffrn_reflns_limit_l_max 13
_diffrn_reflns_limit_l_min -13
_diffrn_reflns_number 19373
_diffrn_reflns_theta_full 25.242
_diffrn_reflns_theta_max 27.483
_diffrn_reflns_theta_min 2.314
_diffrn_source 'rotating anode X-ray generator'
_diffrn_standards_number 0
_exptl_absorpt_coefficient_mu 1.804
_exptl_absorpt_correction_T_max 0.696
_exptl_absorpt_correction_T_min 0.610
_exptl_absorpt_correction_type multi-scan
_exptl_absorpt_process_details
;
(CrysAlis PRO; Rigaku OD, 2018)
;
_exptl_crystal_colour yellow
_exptl_crystal_density_diffrn 1.333
_exptl_crystal_density_method 'not measured'
_exptl_crystal_description prism
_exptl_crystal_F_000 960.00
_exptl_crystal_size_max 0.400
_exptl_crystal_size_mid 0.300
_exptl_crystal_size_min 0.200
_refine_diff_density_max 0.56
_refine_diff_density_min -0.54
_refine_ls_extinction_method none
_refine_ls_goodness_of_fit_ref 1.028
_refine_ls_hydrogen_treatment mixed
_refine_ls_number_parameters 312
_refine_ls_number_reflns 5268
_refine_ls_number_restraints 0
_refine_ls_R_factor_all 0.0421
_refine_ls_R_factor_gt 0.0335
_refine_ls_shift/su_max 0.000
_refine_ls_structure_factor_coef Fsqd
_refine_ls_weighting_details 'w = 1/[\s^2^(Fo^2^)+(0.0306P)^2^+1.3852P] where P=(Fo^2^+2Fc^2^)/3'
_refine_ls_weighting_scheme calc
_refine_ls_wR_factor_gt 0.0731
_refine_ls_wR_factor_ref 0.0760
_reflns_number_gt 4580
_reflns_number_total 5268
_reflns_threshold_expression F^2^>2.0\s(F^2^)
_cod_data_source_file is5522sup1.cif
_cod_data_source_block I
_cod_original_cell_volume 2299.2(2)
_cod_database_code 2243087

loop_
_space_group_symop_id
_space_group_symop_operation_xyz
1 +X,+Y,+Z
2 -X,1/2+Y,1/2-Z
3 -X,-Y,-Z
4 +X,-1/2-Y,-1/2+Z

loop_
_atom_site_type_symbol
_atom_site_label
_atom_site_fract_x
_atom_site_fract_y
_atom_site_fract_z
_atom_site_U_iso_or_equiv
_atom_site_adp_type
_atom_site_calc_flag
_atom_site_occupancy
_atom_site_disorder_assembly
_atom_site_disorder_group
Br Br1 0.32389(2) -0.22866(2) -0.02368(2) 0.04191(8) Uani d 1 . .
N N2 0.10884(14) -0.03518(6) 0.24791(14) 0.0214(3) Uani d 1 . .
N N3 0.13607(14) 0.05539(6) 0.44000(14) 0.0194(3) Uani d 1 . .
C C4 -0.00730(16) 0.05269(6) 0.37843(15) 0.0178(3) Uani d 1 . .
C C5 -0.07237(16) 0.09426(6) 0.43609(15) 0.0171(3) Uani d 1 . .
C C6 -0.21856(16) 0.10061(7) 0.38848(16) 0.0190(3) Uani d 1 . .
H H6 -0.2609 0.1292 0.4243 0.023 Uiso calc 1 . .
C C7 -0.30146(16) 0.06474(7) 0.28826(16) 0.0202(3) Uani d 1 . .
C C8 -0.23344(17) 0.02255(7) 0.23600(16) 0.0210(3) Uani d 1 . .
H H8 -0.2887 -0.0021 0.1703 0.025 Uiso calc 1 . .
C C9 -0.08739(16) 0.01562(6) 0.27729(16) 0.0187(3) Uani d 1 . .
C C10 0.16594(16) 0.09673(6) 0.54128(16) 0.0183(3) Uani d 1 . .
C C11 0.03872(15) 0.12215(6) 0.54154(15) 0.0169(3) Uani d 1 . .
C C12 0.03888(16) 0.16442(6) 0.63623(15) 0.0172(3) Uani d 1 . .
H H12 -0.0456 0.1811 0.6359 0.021 Uiso calc 1 . .
C C13 0.16444(16) 0.18174(6) 0.73110(15) 0.0183(3) Uani d 1 . .
C C14 0.29004(16) 0.15590(7) 0.72658(16) 0.0213(3) Uani d 1 . .
H H14 0.3748 0.1675 0.7894 0.026 Uiso calc 1 . .
C C15 0.29330(16) 0.11409(7) 0.63310(17) 0.0216(3) Uani d 1 . .
H H15 0.3781 0.0982 0.6319 0.026 Uiso calc 1 . .
C C16 -0.46276(17) 0.06969(7) 0.23445(18) 0.0249(4) Uani d 1 . .
C C17 -0.5292(2) 0.01470(9) 0.2628(2) 0.0423(5) Uani d 1 . .
H H17A -0.5002 0.0079 0.3597 0.051 Uiso calc 1 . .
H H17B -0.4991 -0.0163 0.2182 0.051 Uiso calc 1 . .
H H17C -0.6300 0.0179 0.2285 0.051 Uiso calc 1 . .
C C18 -0.5096(2) 0.07977(9) 0.07942(19) 0.0351(4) Uani d 1 . .
H H18A -0.6106 0.0811 0.0447 0.042 Uiso calc 1 . .
H H18B -0.4758 0.0494 0.0359 0.042 Uiso calc 1 . .
H H18C -0.4716 0.1152 0.0606 0.042 Uiso calc 1 . .
C C19 -0.51743(19) 0.11897(9) 0.2992(2) 0.0386(5) Uani d 1 . .
H H19A -0.4766 0.1538 0.2812 0.046 Uiso calc 1 . .
H H19B -0.4920 0.1132 0.3963 0.046 Uiso calc 1 . .
H H19C -0.6182 0.1210 0.2610 0.046 Uiso calc 1 . .
C C20 0.16630(17) 0.22683(7) 0.83868(17) 0.0226(3) Uani d 1 . .
C C21A 0.2398(4) 0.20070(14) 0.9822(3) 0.0349(8) Uani d 0.592(3) A 1
H H21A 0.2411 0.2281 1.0517 0.042 Uiso calc 0.592(3) A 1
H H21B 0.3347 0.1903 0.9893 0.042 Uiso calc 0.592(3) A 1
H H21C 0.1890 0.1676 0.9943 0.042 Uiso calc 0.592(3) A 1
C C22A 0.0240(4) 0.24682(17) 0.8322(4) 0.0458(11) Uani d 0.592(3) A 1
H H22A -0.0202 0.2644 0.7452 0.055 Uiso calc 0.592(3) A 1
H H22B 0.0317 0.2739 0.9040 0.055 Uiso calc 0.592(3) A 1
H H22C -0.0318 0.2151 0.8434 0.055 Uiso calc 0.592(3) A 1
C C23A 0.2585(4) 0.27633(13) 0.8214(3) 0.0344(8) Uani d 0.592(3) A 1
H H23A 0.2170 0.2935 0.7333 0.041 Uiso calc 0.592(3) A 1
H H23B 0.3509 0.2625 0.8284 0.041 Uiso calc 0.592(3) A 1
H H23C 0.2655 0.3040 0.8917 0.041 Uiso calc 0.592(3) A 1
C C21B 0.0816(5) 0.2036(2) 0.9295(4) 0.0310(11) Uani d 0.408(3) A 2
H H21D 0.1277 0.1705 0.9775 0.037 Uiso calc 0.408(3) A 2
H H21E -0.0118 0.1937 0.8731 0.037 Uiso calc 0.408(3) A 2
H H21F 0.0762 0.2321 0.9943 0.037 Uiso calc 0.408(3) A 2
C C22B 0.0843(5) 0.28167(19) 0.7672(5) 0.0324(11) Uani d 0.408(3) A 2
H H22D 0.0760 0.3078 0.8359 0.039 Uiso calc 0.408(3) A 2
H H22E -0.0080 0.2711 0.7094 0.039 Uiso calc 0.408(3) A 2
H H22F 0.1351 0.2994 0.7130 0.039 Uiso calc 0.408(3) A 2
C C23B 0.3089(4) 0.2460(2) 0.9280(5) 0.0346(12) Uani d 0.408(3) A 2
H H23D 0.3601 0.2140 0.9772 0.041 Uiso calc 0.408(3) A 2
H H23E 0.2979 0.2739 0.9917 0.041 Uiso calc 0.408(3) A 2
H H23F 0.3599 0.2622 0.8721 0.041 Uiso calc 0.408(3) A 2
C C24 -0.02473(16) -0.02866(7) 0.21740(16) 0.0197(3) Uani d 1 . .
H H24 -0.0838 -0.0533 0.1544 0.024 Uiso calc 1 . .
C C25 0.15800(17) -0.07912(7) 0.18052(16) 0.0207(3) Uani d 1 . .
C C26 0.26499(17) -0.11434(7) 0.25860(18) 0.0235(3) Uani d 1 . .
H H26 0.3037 -0.1079 0.3521 0.028 Uiso calc 1 . .
C C27 0.31439(17) -0.15892(7) 0.19842(19) 0.0263(4) Uani d 1 . .
H H27 0.3834 -0.1833 0.2514 0.032 Uiso calc 1 . .
C C28 0.25953(18) -0.16661(7) 0.05853(19) 0.0263(4) Uani d 1 . .
C C29 0.15945(19) -0.13042(8) -0.02231(19) 0.0288(4) Uani d 1 . .
H H29 0.1269 -0.1351 -0.1168 0.035 Uiso calc 1 . .
C C30 0.10778(18) -0.08681(7) 0.03954(17) 0.0261(4) Uani d 1 . .
H H30 0.0389 -0.0625 -0.0140 0.031 Uiso calc 1 . .
H H3 0.187(2) 0.0341(9) 0.426(2) 0.027(5) Uiso d 1 . .

loop_
_atom_site_aniso_label
_atom_site_aniso_U_11
_atom_site_aniso_U_22
_atom_site_aniso_U_33
_atom_site_aniso_U_12
_atom_site_aniso_U_13
_atom_site_aniso_U_23
Br1 0.03992(12) 0.03025(11) 0.05975(15) 0.00525(8) 0.02168(10) -0.01567(9)
N2 0.0257(7) 0.0183(6) 0.0222(7) -0.0004(5) 0.0103(6) -0.0001(5)
N3 0.0172(6) 0.0193(7) 0.0222(7) 0.0024(5) 0.0069(5) -0.0017(5)
C4 0.0192(7) 0.0168(7) 0.0181(7) 0.0000(6) 0.0066(6) 0.0036(6)
C5 0.0208(7) 0.0157(7) 0.0154(7) -0.0007(6) 0.0065(6) 0.0015(6)
C6 0.0196(7) 0.0182(7) 0.0194(8) 0.0025(6) 0.0065(6) 0.0007(6)
C7 0.0185(8) 0.0211(8) 0.0198(8) 0.0005(6) 0.0045(6) 0.0009(6)
C8 0.0229(8) 0.0183(7) 0.0202(8) -0.0021(6) 0.0045(6) -0.0017(6)
C9 0.0225(8) 0.0161(7) 0.0188(7) 0.0000(6) 0.0082(6) 0.0016(6)
C10 0.0214(8) 0.0160(7) 0.0186(7) 0.0009(6) 0.0078(6) 0.0021(6)
C11 0.0166(7) 0.0165(7) 0.0175(7) -0.0006(6) 0.0053(6) 0.0035(6)
C12 0.0163(7) 0.0166(7) 0.0193(7) 0.0007(6) 0.0063(6) 0.0020(6)
C13 0.0200(7) 0.0178(7) 0.0178(7) -0.0018(6) 0.0068(6) 0.0018(6)
C14 0.0164(7) 0.0246(8) 0.0207(8) -0.0023(6) 0.0025(6) 0.0006(6)
C15 0.0159(7) 0.0234(8) 0.0258(8) 0.0029(6) 0.0067(6) 0.0020(7)
C16 0.0175(8) 0.0246(8) 0.0291(9) -0.0008(6) 0.0023(7) -0.0044(7)
C17 0.0228(9) 0.0388(11) 0.0652(14) -0.0008(8) 0.0135(9) 0.0078(10)
C18 0.0256(9) 0.0400(11) 0.0324(10) 0.0030(8) -0.0013(8) -0.0039(8)
C19 0.0195(8) 0.0479(12) 0.0426(11) 0.0070(8) 0.0017(8) -0.0161(9)
C20 0.0229(8) 0.0219(8) 0.0220(8) -0.0047(6) 0.0058(6) -0.0037(6)
C21A 0.049(2) 0.0336(17) 0.0241(16) -0.0039(14) 0.0149(14) -0.0042(13)
C22A 0.0303(17) 0.047(2) 0.054(2) 0.0007(15) 0.0055(16) -0.0364(19)
C23A 0.0448(19) 0.0241(15) 0.0292(17) -0.0123(13) 0.0045(14) -0.0049(13)
C21B 0.039(3) 0.035(2) 0.021(2) -0.012(2) 0.0112(19) -0.0070(18)
C22B 0.045(3) 0.026(2) 0.026(2) 0.0088(19) 0.012(2) -0.0038(18)
C23B 0.021(2) 0.038(3) 0.043(3) -0.0064(18) 0.006(2) -0.016(2)
C24 0.0243(8) 0.0169(7) 0.0179(7) -0.0011(6) 0.0066(6) 0.0000(6)
C25 0.0229(8) 0.0171(7) 0.0248(8) -0.0020(6) 0.0114(7) -0.0019(6)
C26 0.0199(8) 0.0268(8) 0.0244(8) -0.0016(6) 0.0080(7) -0.0007(7)
C27 0.0202(8) 0.0238(8) 0.0368(10) 0.0024(6) 0.0117(7) 0.0028(7)
C28 0.0258(8) 0.0194(8) 0.0389(10) -0.0004(6) 0.0175(8) -0.0067(7)
C29 0.0342(9) 0.0286(9) 0.0244(9) 0.0021(7) 0.0104(7) -0.0050(7)
C30 0.0306(9) 0.0232(8) 0.0244(9) 0.0054(7) 0.0084(7) 0.0016(7)

loop_
_atom_type_symbol
_atom_type_description
_atom_type_scat_dispersion_real
_atom_type_scat_dispersion_imag
_atom_type_scat_source
C C 0.0033 0.0016
;
International Tables for Crystallography
(Vol. C, Tables 4.2.6.8 and 6.1.1.4)
;
H H 0.0000 0.0000
;
International Tables for Crystallography
(Vol. C, Table 6.1.1.4)
;
Br Br -0.2901 2.4595
;
International Tables for Crystallography
(Vol. C, Tables 4.2.6.8 and 6.1.1.4)
;
N N 0.0061 0.0033
;
International Tables for Crystallography
(Vol. C, Tables 4.2.6.8 and 6.1.1.4)
;

loop_
_geom_angle_atom_site_label_1
_geom_angle_atom_site_label_2
_geom_angle_atom_site_label_3
_geom_angle
C24 N2 C25 117.55(14)
C4 N3 C10 108.99(13)
C4 N3 H3 123.0(15)
C10 N3 H3 127.4(15)
N3 C4 C9 129.86(14)
N3 C4 C5 109.09(13)
C9 C4 C5 121.03(14)
C6 C5 C4 119.92(14)
C6 C5 C11 133.48(14)
C4 C5 C11 106.59(13)
C7 C6 C5 120.68(14)
C7 C6 H6 119.7
C5 C6 H6 119.7
C6 C7 C8 117.89(14)
C6 C7 C16 122.38(14)
C8 C7 C16 119.73(14)
C9 C8 C7 123.55(15)
C9 C8 H8 118.2
C7 C8 H8 118.2
C8 C9 C4 116.87(14)
C8 C9 C24 120.32(14)
C4 C9 C24 122.80(14)
C15 C10 N3 130.74(14)
C15 C10 C11 120.66(14)
N3 C10 C11 108.59(13)
C12 C11 C10 120.24(14)
C12 C11 C5 133.04(14)
C10 C11 C5 106.69(13)
C13 C12 C11 120.29(14)
C13 C12 H12 119.9
C11 C12 H12 119.9
C12 C13 C14 117.91(14)
C12 C13 C20 121.06(14)
C14 C13 C20 121.03(14)
C15 C14 C13 123.11(14)
C15 C14 H14 118.4
C13 C14 H14 118.4
C14 C15 C10 117.77(14)
C14 C15 H15 121.1
C10 C15 H15 121.1
C19 C16 C17 109.00(16)
C19 C16 C18 107.66(15)
C17 C16 C18 108.79(15)
C19 C16 C7 112.37(14)
C17 C16 C7 109.72(14)
C18 C16 C7 109.22(14)
C16 C17 H17A 109.5
C16 C17 H17B 109.5
H17A C17 H17B 109.5
C16 C17 H17C 109.5
H17A C17 H17C 109.5
H17B C17 H17C 109.5
C16 C18 H18A 109.5
C16 C18 H18B 109.5
H18A C18 H18B 109.5
C16 C18 H18C 109.5
H18A C18 H18C 109.5
H18B C18 H18C 109.5
C16 C19 H19A 109.5
C16 C19 H19B 109.5
H19A C19 H19B 109.5
C16 C19 H19C 109.5
H19A C19 H19C 109.5
H19B C19 H19C 109.5
C22A C20 C13 113.32(17)
C23B C20 C13 116.4(2)
C22A C20 C23A 111.0(2)
C13 C20 C23A 108.37(17)
C23B C20 C21B 109.3(3)
C13 C20 C21B 107.9(2)
C22A C20 C21A 109.2(2)
C13 C20 C21A 107.92(17)
C23A C20 C21A 106.8(2)
C23B C20 C22B 107.0(3)
C13 C20 C22B 110.1(2)
C21B C20 C22B 105.5(3)
C20 C21A H21A 109.5
C20 C21A H21B 109.5
H21A C21A H21B 109.5
C20 C21A H21C 109.5
H21A C21A H21C 109.5
H21B C21A H21C 109.5
C20 C22A H22A 109.5
C20 C22A H22B 109.5
H22A C22A H22B 109.5
C20 C22A H22C 109.5
H22A C22A H22C 109.5
H22B C22A H22C 109.5
C20 C23A H23A 109.5
C20 C23A H23B 109.5
H23A C23A H23B 109.5
C20 C23A H23C 109.5
H23A C23A H23C 109.5
H23B C23A H23C 109.5
C20 C21B H21D 109.5
C20 C21B H21E 109.5
H21D C21B H21E 109.5
C20 C21B H21F 109.5
H21D C21B H21F 109.5
H21E C21B H21F 109.5
C20 C22B H22D 109.5
C20 C22B H22E 109.5
H22D C22B H22E 109.5
C20 C22B H22F 109.5
H22D C22B H22F 109.5
H22E C22B H22F 109.5
C20 C23B H23D 109.5
C20 C23B H23E 109.5
H23D C23B H23E 109.5
C20 C23B H23F 109.5
H23D C23B H23F 109.5
H23E C23B H23F 109.5
N2 C24 C9 122.55(15)
N2 C24 H24 118.7
C9 C24 H24 118.7
C30 C25 C26 119.00(15)
C30 C25 N2 122.63(15)
C26 C25 N2 118.32(14)
C27 C26 C25 120.68(16)
C27 C26 H26 119.7
C25 C26 H26 119.7
C28 C27 C26 118.97(16)
C28 C27 H27 120.5
C26 C27 H27 120.5
C29 C28 C27 121.56(15)
C29 C28 Br1 119.37(14)
C27 C28 Br1 119.07(13)
C28 C29 C30 118.97(16)
C28 C29 H29 120.5
C30 C29 H29 120.5
C25 C30 C29 120.66(16)
C25 C30 H30 119.7
C29 C30 H30 119.7

loop_
_geom_bond_atom_site_label_1
_geom_bond_atom_site_label_2
_geom_bond_distance
Br1 C28 1.8992(16)
N2 C24 1.281(2)
N2 C25 1.417(2)
N3 C4 1.374(2)
N3 C10 1.388(2)
N3 H3 0.76(2)
C4 C9 1.401(2)
C4 C5 1.406(2)
C5 C6 1.395(2)
C5 C11 1.444(2)
C6 C7 1.388(2)
C6 H6 0.9300
C7 C8 1.403(2)
C7 C16 1.535(2)
C8 C9 1.396(2)
C8 H8 0.9300
C9 C24 1.450(2)
C10 C15 1.387(2)
C10 C11 1.406(2)
C11 C12 1.393(2)
C12 C13 1.387(2)
C12 H12 0.9300
C13 C14 1.409(2)
C13 C20 1.530(2)
C14 C15 1.384(2)
C14 H14 0.9300
C15 H15 0.9300
C16 C19 1.523(2)
C16 C17 1.525(3)
C16 C18 1.533(3)
C17 H17A 0.9600
C17 H17B 0.9600
C17 H17C 0.9600
C18 H18A 0.9600
C18 H18B 0.9600
C18 H18C 0.9600
C19 H19A 0.9600
C19 H19B 0.9600
C19 H19C 0.9600
C20 C22A 1.479(4)
C20 C23B 1.502(4)
C20 C23A 1.530(3)
C20 C21B 1.545(5)
C20 C21A 1.555(4)
C20 C22B 1.581(5)
C21A H21A 0.9600
C21A H21B 0.9600
C21A H21C 0.9600
C22A H22A 0.9600
C22A H22B 0.9600
C22A H22C 0.9600
C23A H23A 0.9600
C23A H23B 0.9600
C23A H23C 0.9600
C21B H21D 0.9600
C21B H21E 0.9600
C21B H21F 0.9600
C22B H22D 0.9600
C22B H22E 0.9600
C22B H22F 0.9600
C23B H23D 0.9600
C23B H23E 0.9600
C23B H23F 0.9600
C24 H24 0.9300
C25 C30 1.390(2)
C25 C26 1.392(2)
C26 C27 1.386(2)
C26 H26 0.9300
C27 C28 1.382(3)
C27 H27 0.9300
C28 C29 1.377(3)
C29 C30 1.390(2)
C29 H29 0.9300
C30 H30 0.9300

loop_
_geom_hbond_atom_site_label_D
_geom_hbond_atom_site_label_H
_geom_hbond_atom_site_label_A
_geom_hbond_site_symmetry_A
_geom_hbond_distance_DH
_geom_hbond_distance_HA
_geom_hbond_distance_DA
_geom_hbond_angle_DHA
_geom_hbond_publ_flag
N3 H3 N2 . 0.76(2) 2.39(2) 2.862(2) 121.3(16) yes
C22A H22C Cg1 3_556 0.96 2.92 3.878(4) 177 yes
C29 H29 Cg2 3_555 0.93 2.95 3.613(2) 129 yes
C21B H21E Cg1 3_556 0.96 2.62 3.391(5) 138 yes
C22B H22D Cg3 4_555 0.96 2.92 3.839(5) 159 yes

loop_
_geom_torsion_atom_site_label_1
_geom_torsion_atom_site_label_2
_geom_torsion_atom_site_label_3
_geom_torsion_atom_site_label_4
_geom_torsion
C10 N3 C4 C9 -175.87(15)
C10 N3 C4 C5 2.32(17)
N3 C4 C5 C6 178.89(13)
C9 C4 C5 C6 -2.7(2)
N3 C4 C5 C11 -1.96(16)
C9 C4 C5 C11 176.41(14)
C4 C5 C6 C7 2.6(2)
C11 C5 C6 C7 -176.26(16)
C5 C6 C7 C8 -0.6(2)
C5 C6 C7 C16 179.10(14)
C6 C7 C8 C9 -1.4(2)
C16 C7 C8 C9 178.89(15)
C7 C8 C9 C4 1.3(2)
C7 C8 C9 C24 -179.34(15)
N3 C4 C9 C8 178.81(15)
C5 C4 C9 C8 0.8(2)
N3 C4 C9 C24 -0.6(3)
C5 C4 C9 C24 -178.55(14)
C4 N3 C10 C15 178.11(16)
C4 N3 C10 C11 -1.74(17)
C15 C10 C11 C12 -1.3(2)
N3 C10 C11 C12 178.55(13)
C15 C10 C11 C5 -179.37(14)
N3 C10 C11 C5 0.50(17)
C6 C5 C11 C12 2.2(3)
C4 C5 C11 C12 -176.82(16)
C6 C5 C11 C10 179.87(16)
C4 C5 C11 C10 0.88(16)
C10 C11 C12 C13 -0.1(2)
C5 C11 C12 C13 177.38(15)
C11 C12 C13 C14 0.9(2)
C11 C12 C13 C20 -178.14(14)
C12 C13 C14 C15 -0.5(2)
C20 C13 C14 C15 178.59(15)
C13 C14 C15 C10 -0.8(2)
N3 C10 C15 C14 -178.10(16)
C11 C10 C15 C14 1.7(2)
C6 C7 C16 C19 2.2(2)
C8 C7 C16 C19 -178.06(16)
C6 C7 C16 C17 -119.19(18)
C8 C7 C16 C17 60.5(2)
C6 C7 C16 C18 121.64(17)
C8 C7 C16 C18 -58.7(2)
C12 C13 C20 C22A 2.2(3)
C14 C13 C20 C22A -176.9(2)
C12 C13 C20 C23B -174.8(3)
C14 C13 C20 C23B 6.2(3)
C12 C13 C20 C23A -121.4(2)
C14 C13 C20 C23A 59.5(2)
C12 C13 C20 C21B 61.9(3)
C14 C13 C20 C21B -117.1(2)
C12 C13 C20 C21A 123.2(2)
C14 C13 C20 C21A -55.9(2)
C12 C13 C20 C22B -52.8(3)
C14 C13 C20 C22B 128.1(2)
C25 N2 C24 C9 -178.58(14)
C8 C9 C24 N2 177.08(15)
C4 C9 C24 N2 -3.6(2)
C24 N2 C25 C30 48.4(2)
C24 N2 C25 C26 -134.37(16)
C30 C25 C26 C27 -4.4(2)
N2 C25 C26 C27 178.28(14)
C25 C26 C27 C28 2.5(2)
C26 C27 C28 C29 1.3(3)
C26 C27 C28 Br1 -178.58(12)
C27 C28 C29 C30 -3.1(3)
Br1 C28 C29 C30 176.80(13)
C26 C25 C30 C29 2.5(3)
N2 C25 C30 C29 179.78(15)
C28 C29 C30 C25 1.1(3)

_cod_database_fobs_code 2243087
